data_4506823
loop_
_publ_author_name
'Deng, Dongsheng'
'Liu, Leilei'
'Ji, Bao-Ming'
'Yin, Guojie'
'Du, Chenxia'

_publ_section_title
;
 Temperature, Cooling Rate, and Additive-Controlled Supramolecular
 Isomerism in Four Pb(II) Coordination Polymers with an in Situ Ligand
 Transformation Reaction
;
_journal_issue 11
_journal_name_full 'Crystal Growth &amp; Design'
_journal_page_first 5338
_journal_paper_doi 10.1021/cg300900m
_journal_volume 12
_journal_year 2012
_chemical_formula_moiety 'C15 H12 N2 O4 Pb'
_chemical_formula_sum 'C15 H12 N2 O4 Pb'
_chemical_formula_weight 491.46
_chemical_name_systematic
; 
 ? 
;
_space_group_IT_number 43
_symmetry_cell_setting orthorhombic
_symmetry_space_group_name_Hall 'F 2 -2d'
_symmetry_space_group_name_H-M 'F d d 2'
_atom_sites_solution_hydrogens geom
_atom_sites_solution_primary direct
_atom_sites_solution_secondary difmap
_audit_creation_method SHELXL-97
_cell_angle_alpha 90.00
_cell_angle_beta 90.00
_cell_angle_gamma 90.00
_cell_formula_units_Z 8
_cell_length_a 14.2347(12)
_cell_length_b 19.772(2)
_cell_length_c 10.8817(10)
_cell_measurement_reflns_used 2986
_cell_measurement_temperature 296(2)
_cell_measurement_theta_max 24.27
_cell_measurement_theta_min 2.57
_cell_volume 3062.6(5)
_computing_cell_refinement 'Bruker SMART'
_computing_data_collection 'Bruker SMART'
_computing_data_reduction 'Bruker SMART'
_computing_molecular_graphics 'Bruker SMART'
_computing_publication_material 'Bruker SMART'
_computing_structure_refinement 'SHELXL-97 (Sheldrick, 1997)'
_computing_structure_solution 'SHELXS-97 (Sheldrick, 1990)'
_diffrn_ambient_temperature 296(2)
_diffrn_measured_fraction_theta_full 0.998
_diffrn_measured_fraction_theta_max 0.998
_diffrn_measurement_device_type 'CCD area detector'
_diffrn_measurement_method 'phi and omega scans'
_diffrn_radiation_monochromator graphite
_diffrn_radiation_source 'fine-focus sealed tube'
_diffrn_radiation_type MoK\a
_diffrn_radiation_wavelength 0.71073
_diffrn_reflns_av_R_equivalents 0.0337
_diffrn_reflns_av_sigmaI/netI 0.0399
_diffrn_reflns_limit_h_max 18
_diffrn_reflns_limit_h_min -18
_diffrn_reflns_limit_k_max 24
_diffrn_reflns_limit_k_min -26
_diffrn_reflns_limit_l_max 14
_diffrn_reflns_limit_l_min -14
_diffrn_reflns_number 6854
_diffrn_reflns_theta_full 28.31
_diffrn_reflns_theta_max 28.31
_diffrn_reflns_theta_min 2.57
_diffrn_standards_decay_% 0
_diffrn_standards_interval_count 0
_diffrn_standards_interval_time 0
_diffrn_standards_number 0
_exptl_absorpt_coefficient_mu 11.036
_exptl_absorpt_correction_T_max 0.3280
_exptl_absorpt_correction_T_min 0.1056
_exptl_absorpt_correction_type multi-scan
_exptl_absorpt_process_details sadabs
_exptl_crystal_colour colourless
_exptl_crystal_density_diffrn 2.132
_exptl_crystal_density_method 'not measured'
_exptl_crystal_description block
_exptl_crystal_F_000 1840
_exptl_crystal_size_max 0.37
_exptl_crystal_size_mid 0.15
_exptl_crystal_size_min 0.13
_refine_diff_density_max 0.955
_refine_diff_density_min -1.007
_refine_diff_density_rms 0.091
_refine_ls_abs_structure_details 'Flack H D (1983), Acta Cryst. A39, 876-881'
_refine_ls_abs_structure_Flack 0.021(14)
_refine_ls_extinction_method none
_refine_ls_goodness_of_fit_ref 1.063
_refine_ls_hydrogen_treatment constr
_refine_ls_matrix_type full
_refine_ls_number_parameters 101
_refine_ls_number_reflns 1875
_refine_ls_number_restraints 1
_refine_ls_restrained_S_all 1.063
_refine_ls_R_factor_all 0.0322
_refine_ls_R_factor_gt 0.0254
_refine_ls_shift/su_max 0.001
_refine_ls_shift/su_mean 0.000
_refine_ls_structure_factor_coef Fsqd
_refine_ls_weighting_details 'calc w=1/[\s^2^(Fo^2^)+(0.0000P)^2^+9.8675P] where P=(Fo^2^+2Fc^2^)/3'
_refine_ls_weighting_scheme calc
_refine_ls_wR_factor_gt 0.0513
_refine_ls_wR_factor_ref 0.0532
_reflns_number_gt 1648
_reflns_number_total 1875
_reflns_threshold_expression >2sigma(I)
_cod_data_source_file cg300900m_si_002.cif
_cod_data_source_block 3
_cod_database_code 4506823

loop_
_symmetry_equiv_pos_as_xyz
'x, y, z'
'-x, -y, z'
'-x+1/4, y+1/4, z+1/4'
'x+3/4, -y+3/4, z+1/4'
'x, y+1/2, z+1/2'
'-x, -y+1/2, z+1/2'
'-x+1/4, y+3/4, z+3/4'
'x+3/4, -y+5/4, z+3/4'
'x+1/2, y, z+1/2'
'-x+1/2, -y, z+1/2'
'-x+3/4, y+1/4, z+3/4'
'x+5/4, -y+3/4, z+3/4'
'x+1/2, y+1/2, z'
'-x+1/2, -y+1/2, z'
'-x+3/4, y+3/4, z+1/4'
'x+5/4, -y+5/4, z+1/4'

loop_
_atom_site_label
_atom_site_type_symbol
_atom_site_fract_x
_atom_site_fract_y
_atom_site_fract_z
_atom_site_U_iso_or_equiv
_atom_site_adp_type
_atom_site_occupancy
_atom_site_symmetry_multiplicity
_atom_site_calc_flag
_atom_site_refinement_flags
Pb1 Pb 0.0000 -0.5000 -1.12408(9) 0.04547(9) Uani 1 2 d S
O1 O 0.0941(3) -0.4045(2) -1.0553(5) 0.0680(13) Uani 1 1 d .
O2 O 0.0881(3) -0.3025(2) -0.9692(5) 0.0669(13) Uani 1 1 d .
N1 N -0.0708(3) -0.4401(2) -0.9464(4) 0.0437(11) Uani 1 1 d .
C1 C -0.2500 -0.2500 -0.7698(10) 0.077(3) Uani 1 2 d S
H1A H -0.2027 -0.2297 -0.8224 0.092 Uiso 0.50 1 calc PR
H1B H -0.2973 -0.2703 -0.8224 0.092 Uiso 0.50 1 calc PR
C2 C -0.2036(5) -0.3061(3) -0.6921(6) 0.0560(16) Uani 1 1 d .
H2A H -0.1578 -0.2865 -0.6365 0.067 Uiso 1 1 calc R
H2B H -0.2508 -0.3294 -0.6437 0.067 Uiso 1 1 calc R
C3 C -0.1562(4) -0.3551(3) -0.7776(6) 0.0451(13) Uani 1 1 d .
C4 C -0.1897(4) -0.4192(3) -0.7986(6) 0.0493(14) Uani 1 1 d .
H4 H -0.2412 -0.4353 -0.7548 0.059 Uiso 1 1 calc R
C5 C -0.1463(4) -0.4598(3) -0.8854(6) 0.0494(14) Uani 1 1 d .
H5 H -0.1713 -0.5024 -0.9015 0.059 Uiso 1 1 calc R
C6 C -0.0342(4) -0.3790(3) -0.9215(5) 0.0411(12) Uani 1 1 d .
C7 C -0.0742(5) -0.3359(3) -0.8396(5) 0.0490(15) Uani 1 1 d .
H7 H -0.0472 -0.2938 -0.8247 0.059 Uiso 1 1 calc R
C8 C 0.0580(4) -0.3598(3) -0.9877(6) 0.0526(16) Uani 1 1 d .

loop_
_atom_site_aniso_label
_atom_site_aniso_U_11
_atom_site_aniso_U_22
_atom_site_aniso_U_33
_atom_site_aniso_U_23
_atom_site_aniso_U_13
_atom_site_aniso_U_12
Pb1 0.04442(14) 0.05050(15) 0.04149(13) 0.000 0.000 0.01176(19)
O1 0.058(3) 0.056(3) 0.090(4) 0.006(3) 0.028(3) 0.001(2)
O2 0.055(3) 0.055(3) 0.090(4) 0.013(3) 0.007(2) -0.020(2)
N1 0.047(3) 0.039(3) 0.045(3) 0.001(2) 0.006(2) -0.002(2)
C1 0.070(7) 0.101(9) 0.059(6) 0.000 0.000 0.043(6)
C2 0.052(4) 0.061(4) 0.055(4) -0.007(3) 0.001(3) 0.012(3)
C3 0.049(3) 0.047(3) 0.039(3) -0.005(2) 0.000(2) 0.001(3)
C4 0.044(3) 0.053(4) 0.051(4) -0.001(3) 0.010(3) -0.009(3)
C5 0.047(3) 0.042(3) 0.060(4) 0.002(3) 0.000(3) -0.010(2)
C6 0.039(3) 0.038(3) 0.046(3) 0.005(2) 0.001(2) -0.005(2)
C7 0.054(4) 0.039(3) 0.054(4) -0.007(2) -0.003(3) -0.005(3)
C8 0.045(4) 0.054(4) 0.059(4) 0.019(3) 0.006(3) -0.004(3)

loop_
_atom_type_symbol
_atom_type_description
_atom_type_scat_dispersion_real
_atom_type_scat_dispersion_imag
_atom_type_scat_source
C C 0.0033 0.0016 'International Tables Vol C Tables 4.2.6.8 and 6.1.1.4'
H H 0.0000 0.0000 'International Tables Vol C Tables 4.2.6.8 and 6.1.1.4'
N N 0.0061 0.0033 'International Tables Vol C Tables 4.2.6.8 and 6.1.1.4'
O O 0.0106 0.0060 'International Tables Vol C Tables 4.2.6.8 and 6.1.1.4'
Pb Pb -3.3944 10.1111 'International Tables Vol C Tables 4.2.6.8 and 6.1.1.4'

loop_
_geom_angle_atom_site_label_1
_geom_angle_atom_site_label_2
_geom_angle_atom_site_label_3
_geom_angle
_geom_angle_site_symmetry_1
_geom_angle_site_symmetry_3
O1 Pb1 O1 144.2(3) 2_545 .
O1 Pb1 N1 67.25(16) 2_545 2_545
O1 Pb1 N1 84.66(17) . 2_545
O1 Pb1 N1 84.66(17) 2_545 .
O1 Pb1 N1 67.25(16) . .
N1 Pb1 N1 77.6(2) 2_545 .
O1 Pb1 O2 106.64(16) 2_545 7_544
O1 Pb1 O2 86.96(16) . 7_544
N1 Pb1 O2 76.79(15) 2_545 7_544
N1 Pb1 O2 145.02(17) . 7_544
O1 Pb1 O2 86.96(16) 2_545 8_434
O1 Pb1 O2 106.64(16) . 8_434
N1 Pb1 O2 145.02(17) 2_545 8_434
N1 Pb1 O2 76.79(15) . 8_434
O2 Pb1 O2 135.5(2) 7_544 8_434
C8 O1 Pb1 119.9(4) . .
C8 O2 Pb1 135.0(4) . 3
C5 N1 C6 118.7(5) . .
C5 N1 Pb1 125.5(4) . .
C6 N1 Pb1 115.4(4) . .
C2 C1 C2 113.6(8) 14_445 .
C2 C1 H1A 108.8 14_445 .
C2 C1 H1A 108.8 . .
C2 C1 H1B 108.8 14_445 .
C2 C1 H1B 108.8 . .
H1A C1 H1B 107.7 . .
C3 C2 C1 108.5(6) . .
C3 C2 H2A 110.0 . .
C1 C2 H2A 110.0 . .
C3 C2 H2B 110.0 . .
C1 C2 H2B 110.0 . .
H2A C2 H2B 108.4 . .
C4 C3 C7 117.4(5) . .
C4 C3 C2 122.8(6) . .
C7 C3 C2 119.8(6) . .
C3 C4 C5 119.6(5) . .
C3 C4 H4 120.2 . .
C5 C4 H4 120.2 . .
N1 C5 C4 122.3(5) . .
N1 C5 H5 118.9 . .
C4 C5 H5 118.9 . .
N1 C6 C7 122.3(5) . .
N1 C6 C8 117.2(5) . .
C7 C6 C8 120.5(5) . .
C6 C7 C3 119.6(6) . .
C6 C7 H7 120.2 . .
C3 C7 H7 120.2 . .
O2 C8 O1 126.9(6) . .
O2 C8 C6 116.6(6) . .
O1 C8 C6 116.6(5) . .

loop_
_geom_bond_atom_site_label_1
_geom_bond_atom_site_label_2
_geom_bond_distance
_geom_bond_site_symmetry_2
Pb1 O1 2.434(5) 2_545
Pb1 O1 2.434(5) .
Pb1 N1 2.481(5) 2_545
Pb1 N1 2.481(5) .
Pb1 O2 2.731(5) 7_544
Pb1 O2 2.731(5) 8_434
O1 C8 1.259(8) .
O2 C8 1.229(8) .
O2 Pb1 2.731(5) 3
N1 C5 1.322(7) .
N1 C6 1.343(7) .
C1 C2 1.544(9) 14_445
C1 C2 1.544(9) .
C1 H1A 0.9700 .
C1 H1B 0.9700 .
C2 C3 1.502(8) .
C2 H2A 0.9700 .
C2 H2B 0.9700 .
C3 C4 1.373(8) .
C3 C7 1.401(8) .
C4 C5 1.385(9) .
C4 H4 0.9300 .
C5 H5 0.9300 .
C6 C7 1.359(8) .
C6 C8 1.544(8) .
C7 H7 0.9300 .

loop_
_geom_torsion_atom_site_label_1
_geom_torsion_atom_site_label_2
_geom_torsion_atom_site_label_3
_geom_torsion_atom_site_label_4
_geom_torsion
_geom_torsion_site_symmetry_1
O1 Pb1 O1 C8 -58.5(5) 2_545
N1 Pb1 O1 C8 -96.1(5) 2_545
N1 Pb1 O1 C8 -17.3(5) .
O2 Pb1 O1 C8 -173.1(5) 7_544
O2 Pb1 O1 C8 50.1(5) 8_434
O1 Pb1 N1 C5 -16.6(5) 2_545
O1 Pb1 N1 C5 -173.9(5) .
N1 Pb1 N1 C5 -84.5(5) 2_545
O2 Pb1 N1 C5 -128.2(5) 7_544
O2 Pb1 N1 C5 71.5(5) 8_434
O1 Pb1 N1 C6 171.4(4) 2_545
O1 Pb1 N1 C6 14.2(4) .
N1 Pb1 N1 C6 103.6(5) 2_545
O2 Pb1 N1 C6 59.8(5) 7_544
O2 Pb1 N1 C6 -100.5(4) 8_434
C2 C1 C2 C3 -176.6(6) 14_445
C1 C2 C3 C4 -108.4(7) .
C1 C2 C3 C7 71.6(7) .
C7 C3 C4 C5 -4.8(9) .
C2 C3 C4 C5 175.2(6) .
C6 N1 C5 C4 1.0(9) .
Pb1 N1 C5 C4 -170.7(5) .
C3 C4 C5 N1 2.7(10) .
C5 N1 C6 C7 -2.6(9) .
Pb1 N1 C6 C7 170.0(5) .
C5 N1 C6 C8 175.7(5) .
Pb1 N1 C6 C8 -11.7(7) .
N1 C6 C7 C3 0.3(9) .
C8 C6 C7 C3 -178.0(6) .
C4 C3 C7 C6 3.4(9) .
C2 C3 C7 C6 -176.7(6) .
Pb1 O2 C8 O1 -60.2(10) 3
Pb1 O2 C8 C6 120.2(6) 3
Pb1 O1 C8 O2 -161.9(6) .
Pb1 O1 C8 C6 17.7(7) .
N1 C6 C8 O2 176.3(6) .
C7 C6 C8 O2 -5.4(9) .
N1 C6 C8 O1 -3.4(8) .
C7 C6 C8 O1 174.9(6) .
